data_2017478
loop_
_publ_author_name
'Gelbrich, Thomas'
'Zencirci, Neslihan'
'Griesser, Ulrich J.'

_publ_section_title
;
 Hydrogen-bond motifs in <i>N</i>-monosubstituted derivatives of
 barbituric acid: 5-allyl-5-isopropyl-1-methylbarbituric acid
 (enallylpropymal) and 1,5-di(but-2-enyl)-5-ethylbarbituric acid
;
_journal_coeditor_code JZ3168
_journal_issue 1
_journal_name_full 'Acta Crystallographica Section C'
_journal_page_first o55
_journal_page_last o58
_journal_paper_doi 10.1107/S0108270109054249
_journal_volume 66
_journal_year 2010
_chemical_formula_iupac 'C11 H16 N2 O3'
_chemical_formula_moiety 'C11 H16 N2 O3'
_chemical_formula_sum 'C11 H16 N2 O3'
_chemical_formula_weight 224.26
_chemical_melting_point 332.0(10)
_chemical_name_common 'Narconumal, Enallylpropymal'
_chemical_name_systematic
;
5-allyl-5-isopropyl-1-methylbarbituric acid
;
_space_group_IT_number 2
_symmetry_cell_setting triclinic
_symmetry_space_group_name_Hall '-P 1'
_symmetry_space_group_name_H-M 'P -1'
_atom_sites_solution_hydrogens geom
_atom_sites_solution_primary direct
_atom_sites_solution_secondary difmap
_cell_angle_alpha 77.574(7)
_cell_angle_beta 80.837(7)
_cell_angle_gamma 75.518(6)
_cell_formula_units_Z 2
_cell_length_a 6.4160(7)
_cell_length_b 7.9559(8)
_cell_length_c 11.9569(12)
_cell_measurement_reflns_used 2190
_cell_measurement_temperature 120(2)
_cell_measurement_theta_max 26.373
_cell_measurement_theta_min 0.407
_cell_volume 573.51(10)
_computing_cell_refinement 'HKL SCALEPACK (Otwinowski & Minor, 1997)'
_computing_data_collection 'COLLECT (Hooft, 1998)'
_computing_data_reduction
;
EvalCCD (Duisenberg <i>et al.</i>,  2003)
;
_computing_molecular_graphics 'XP/SHELXTL (Sheldrick, 2008) and Mercury (Bruno <i>et al.</i>,  2002)'
_computing_publication_material 'publCIF (Westrip, 2009)'
_computing_structure_refinement 'SHELXL97 (Sheldrick, 2008)'
_computing_structure_solution 'SHELXL97 (Sheldrick, 2008)'
_diffrn_ambient_temperature 120(2)
_diffrn_detector_area_resol_mean 9.091
_diffrn_measured_fraction_theta_full 0.987
_diffrn_measured_fraction_theta_max 0.987
_diffrn_measurement_device '95mm CCD camera on \k-goniostat'
_diffrn_measurement_device_type KappaCCD
_diffrn_measurement_method '\f and \w scans'
_diffrn_radiation_monochromator graphite
_diffrn_radiation_source 'Bruker Nonius FR591 rotating anode'
_diffrn_radiation_type MoK\a
_diffrn_radiation_wavelength 0.71073
_diffrn_reflns_av_R_equivalents 0
_diffrn_reflns_limit_h_max 7
_diffrn_reflns_limit_h_min -7
_diffrn_reflns_limit_k_max 9
_diffrn_reflns_limit_k_min -9
_diffrn_reflns_limit_l_max 14
_diffrn_reflns_limit_l_min 0
_diffrn_reflns_number 2000
_diffrn_reflns_theta_full 25
_diffrn_reflns_theta_max 25
_diffrn_reflns_theta_min 3.3
_exptl_absorpt_coefficient_mu 0.095
_exptl_absorpt_correction_T_max 0.9812
_exptl_absorpt_correction_T_min 0.9766
_exptl_absorpt_correction_type multi-scan
_exptl_absorpt_process_details '(SADABS; Sheldrick, 2007)'
_exptl_crystal_colour colourless
_exptl_crystal_density_diffrn 1.298
_exptl_crystal_density_method 'not measured'
_exptl_crystal_description block
_exptl_crystal_F_000 240
_exptl_crystal_size_max 0.25
_exptl_crystal_size_mid 0.2
_exptl_crystal_size_min 0.2
_refine_diff_density_max 0.322
_refine_diff_density_min -0.33
_refine_ls_extinction_coef 0.027(4)
_refine_ls_extinction_expression Fc^*^=kFc[1+0.001xFc^2^\l^3^/sin(2\q)]^-1/4^
_refine_ls_extinction_method SHELXL
_refine_ls_goodness_of_fit_ref 1.175
_refine_ls_hydrogen_treatment mixed
_refine_ls_matrix_type full
_refine_ls_number_parameters 154
_refine_ls_number_reflns 2000
_refine_ls_number_restraints 1
_refine_ls_restrained_S_all 1.174
_refine_ls_R_factor_all 0.1257
_refine_ls_R_factor_gt 0.0709
_refine_ls_shift/su_max 0
_refine_ls_shift/su_mean 0
_refine_ls_structure_factor_coef Fsqd
_refine_ls_weighting_details 'calc w=1/[\s^2^(Fo^2^)+(0.0042P)^2^+0.6197P] where P=(Fo^2^+2Fc^2^)/3'
_refine_ls_weighting_scheme calc
_refine_ls_wR_factor_gt 0.1022
_refine_ls_wR_factor_ref 0.1144
_reflns_number_gt 1386
_reflns_number_total 2000
_reflns_threshold_expression I>2\s(I)
_cod_data_source_file jz3168.cif
_cod_data_source_block I
_cod_original_sg_symbol_H-M P-1
_cod_database_code 2017478
_cod_database_fobs_code 2017478

loop_
_symmetry_equiv_pos_as_xyz
'x, y, z'
'-x, -y, -z'

loop_
_atom_site_type_symbol
_atom_site_label
_atom_site_fract_x
_atom_site_fract_y
_atom_site_fract_z
_atom_site_U_iso_or_equiv
_atom_site_adp_type
_atom_site_calc_flag
_atom_site_refinement_flags
_atom_site_occupancy
_atom_site_disorder_assembly
_atom_site_disorder_group
N N1 0.0431(4) 0.9439(4) 0.1859(2) 0.0178(7) Uani d . 1 . .
O O2 0.2302(4) 1.0928(3) 0.0345(2) 0.0241(6) Uani d . 1 . .
C C2 0.2261(5) 0.9609(4) 0.1091(3) 0.0180(8) Uani d . 1 . .
N N3 0.4043(5) 0.8231(4) 0.1193(2) 0.0195(7) Uani d D 1 . .
H H3 0.522(4) 0.841(5) 0.074(3) 0.041(13) Uiso d D 1 . .
O O4 0.5950(4) 0.5603(3) 0.2026(2) 0.0283(6) Uani d . 1 . .
C C4 0.4222(5) 0.6678(4) 0.2010(3) 0.0200(8) Uani d . 1 . .
C C5 0.2236(5) 0.6386(4) 0.2817(3) 0.0165(7) Uani d . 1 . .
O O6 -0.1331(4) 0.7966(3) 0.3374(2) 0.0236(6) Uani d . 1 . .
C C6 0.0318(5) 0.7967(4) 0.2716(3) 0.0180(8) Uani d . 1 . .
C C7 -0.1499(5) 1.0909(4) 0.1761(3) 0.0229(8) Uani d . 1 . .
H H7A -0.279 1.0438 0.1808 0.034 Uiso calc R 1 . .
H H7B -0.1333 1.1708 0.1021 0.034 Uiso calc R 1 . .
H H7C -0.1657 1.1558 0.2391 0.034 Uiso calc R 1 . .
C C8 0.1419(6) 0.4828(4) 0.2531(3) 0.0213(8) Uani d . 1 . .
H H8 -0.0056 0.4842 0.2959 0.026 Uiso calc R 1 . .
C C9 0.2853(6) 0.3000(5) 0.2918(3) 0.0321(10) Uani d . 1 . .
H H9A 0.2257 0.2093 0.2723 0.048 Uiso calc R 1 . .
H H9B 0.2896 0.279 0.3753 0.048 Uiso calc R 1 . .
H H9C 0.4324 0.2949 0.2525 0.048 Uiso calc R 1 . .
C C10 0.1185(6) 0.5130(5) 0.1245(3) 0.0274(9) Uani d . 1 . .
H H10A 0.2621 0.5023 0.0803 0.041 Uiso calc R 1 . .
H H10B 0.0299 0.6315 0.1006 0.041 Uiso calc R 1 . .
H H10C 0.0485 0.4246 0.1101 0.041 Uiso calc R 1 . .
C C11 0.2828(6) 0.6007(5) 0.4062(3) 0.0252(9) Uani d . 1 . .
H H11A 0.1569 0.5737 0.4605 0.03 Uiso calc R 1 . .
H H11B 0.404 0.4955 0.4161 0.03 Uiso calc R 1 . .
C C12 0.3475(6) 0.7548(5) 0.4349(3) 0.0244(8) Uani d . 1 . .
H H12 0.4767 0.7857 0.3947 0.029 Uiso calc R 1 . .
C C13 0.2382(6) 0.8492(5) 0.5113(3) 0.0313(9) Uani d . 1 . .
H H13A 0.1082 0.8221 0.5531 0.038 Uiso calc R 1 . .
H H13B 0.289 0.9447 0.5248 0.038 Uiso calc R 1 . .

loop_
_atom_site_aniso_label
_atom_site_aniso_U_11
_atom_site_aniso_U_22
_atom_site_aniso_U_33
_atom_site_aniso_U_12
_atom_site_aniso_U_13
_atom_site_aniso_U_23
N1 0.0161(15) 0.0174(15) 0.0181(16) -0.0012(12) -0.0021(12) -0.0025(12)
O2 0.0266(14) 0.0190(14) 0.0223(14) -0.0047(11) 0.0016(11) 0.0019(12)
C2 0.0196(19) 0.0180(19) 0.0181(19) -0.0037(15) -0.0027(15) -0.0072(16)
N3 0.0162(17) 0.0202(16) 0.0184(16) -0.0030(13) 0.0026(13) -0.0003(13)
O4 0.0163(14) 0.0284(15) 0.0333(16) 0.0009(12) -0.0016(11) 0.0014(12)
C4 0.017(2) 0.0208(19) 0.022(2) -0.0028(16) -0.0037(15) -0.0047(15)
C5 0.0149(18) 0.0167(18) 0.0166(18) -0.0022(14) -0.0024(14) -0.0015(14)
O6 0.0191(14) 0.0255(14) 0.0227(14) -0.0051(10) 0.0022(11) -0.0002(11)
C6 0.0167(19) 0.023(2) 0.0170(19) -0.0087(15) -0.0009(16) -0.0047(16)
C7 0.020(2) 0.0159(19) 0.030(2) 0.0015(15) -0.0028(16) -0.0045(16)
C8 0.0185(19) 0.0178(18) 0.027(2) -0.0047(15) -0.0002(15) -0.0041(15)
C9 0.030(2) 0.024(2) 0.044(2) -0.0058(17) -0.0137(19) -0.0035(18)
C10 0.031(2) 0.028(2) 0.026(2) -0.0085(17) -0.0047(17) -0.0067(17)
C11 0.024(2) 0.026(2) 0.024(2) -0.0032(16) -0.0040(16) -0.0027(16)
C12 0.0159(19) 0.035(2) 0.022(2) -0.0077(16) -0.0044(15) -0.0018(17)
C13 0.036(2) 0.034(2) 0.026(2) -0.0091(18) -0.0041(18) -0.0083(18)

loop_
_atom_type_symbol
_atom_type_description
_atom_type_scat_dispersion_real
_atom_type_scat_dispersion_imag
_atom_type_scat_source
C C 0.0033 0.0016 'International Tables Vol C Tables 4.2.6.8 and 6.1.1.4'
H H 0.0000 0.0000 'International Tables Vol C Tables 4.2.6.8 and 6.1.1.4'
N N 0.0061 0.0033 'International Tables Vol C Tables 4.2.6.8 and 6.1.1.4'
O O 0.0106 0.0060 'International Tables Vol C Tables 4.2.6.8 and 6.1.1.4'

loop_
_geom_angle_atom_site_label_1
_geom_angle_atom_site_label_2
_geom_angle_atom_site_label_3
_geom_angle_site_symmetry_1
_geom_angle_site_symmetry_3
_geom_angle
_geom_angle_publ_flag
C2 N1 C6 . . 123.6(3) ?
C2 N1 C7 . . 118.1(3) ?
C6 N1 C7 . . 118.3(3) ?
O2 C2 N3 . . 120.8(3) ?
O2 C2 N1 . . 121.8(3) ?
N3 C2 N1 . . 117.4(3) ?
C2 N3 C4 . . 126.5(3) ?
C2 N3 H3 . . 116(3) ?
C4 N3 H3 . . 117(3) ?
O4 C4 N3 . . 119.0(3) ?
O4 C4 C5 . . 123.0(3) ?
N3 C4 C5 . . 118.0(3) ?
C4 C5 C6 . . 114.0(3) ?
C4 C5 C11 . . 108.0(3) ?
C6 C5 C11 . . 107.4(3) ?
C4 C5 C8 . . 109.6(3) ?
C6 C5 C8 . . 105.4(3) ?
C11 C5 C8 . . 112.5(3) ?
O6 C6 N1 . . 118.9(3) ?
O6 C6 C5 . . 121.0(3) ?
N1 C6 C5 . . 120.1(3) ?
N1 C7 H7A . . 109.5 ?
N1 C7 H7B . . 109.5 ?
H7A C7 H7B . . 109.5 ?
N1 C7 H7C . . 109.5 ?
H7A C7 H7C . . 109.5 ?
H7B C7 H7C . . 109.5 ?
C10 C8 C9 . . 110.4(3) ?
C10 C8 C5 . . 110.6(3) ?
C9 C8 C5 . . 113.4(3) ?
C10 C8 H8 . . 107.4 ?
C9 C8 H8 . . 107.4 ?
C5 C8 H8 . . 107.4 ?
C8 C9 H9A . . 109.5 ?
C8 C9 H9B . . 109.5 ?
H9A C9 H9B . . 109.5 ?
C8 C9 H9C . . 109.5 ?
H9A C9 H9C . . 109.5 ?
H9B C9 H9C . . 109.5 ?
C8 C10 H10A . . 109.5 ?
C8 C10 H10B . . 109.5 ?
H10A C10 H10B . . 109.5 ?
C8 C10 H10C . . 109.5 ?
H10A C10 H10C . . 109.5 ?
H10B C10 H10C . . 109.5 ?
C12 C11 C5 . . 112.0(3) ?
C12 C11 H11A . . 109.2 ?
C5 C11 H11A . . 109.2 ?
C12 C11 H11B . . 109.2 ?
C5 C11 H11B . . 109.2 ?
H11A C11 H11B . . 107.9 ?
C13 C12 C11 . . 124.7(3) ?
C13 C12 H12 . . 117.7 ?
C11 C12 H12 . . 117.7 ?
C12 C13 H13A . . 120 ?
C12 C13 H13B . . 120 ?
H13A C13 H13B . . 120 ?

loop_
_geom_bond_atom_site_label_1
_geom_bond_atom_site_label_2
_geom_bond_site_symmetry_2
_geom_bond_distance
_geom_bond_publ_flag
N1 C2 . 1.386(4) ?
N1 C6 . 1.389(4) ?
N1 C7 . 1.476(4) ?
O2 C2 . 1.225(4) ?
C2 N3 . 1.372(4) ?
N3 C4 . 1.392(4) ?
N3 H3 . 0.881(19) ?
O4 C4 . 1.219(4) ?
C4 C5 . 1.506(5) ?
C5 C6 . 1.523(5) ?
C5 C11 . 1.543(5) ?
C5 C8 . 1.579(5) ?
O6 C6 . 1.214(4) ?
C7 H7A . 0.98 ?
C7 H7B . 0.98 ?
C7 H7C . 0.98 ?
C8 C10 . 1.531(5) ?
C8 C9 . 1.534(5) ?
C8 H8 . 1 ?
C9 H9A . 0.98 ?
C9 H9B . 0.98 ?
C9 H9C . 0.98 ?
C10 H10A . 0.98 ?
C10 H10B . 0.98 ?
C10 H10C . 0.98 ?
C11 C12 . 1.508(5) ?
C11 H11A . 0.99 ?
C11 H11B . 0.99 ?
C12 C13 . 1.311(5) ?
C12 H12 . 0.95 ?
C13 H13A . 0.95 ?
C13 H13B . 0.95 ?

loop_
_geom_hbond_atom_site_label_D
_geom_hbond_atom_site_label_H
_geom_hbond_atom_site_label_A
_geom_hbond_site_symmetry_A
_geom_hbond_distance_DH
_geom_hbond_distance_HA
_geom_hbond_distance_DA
_geom_hbond_angle_DHA
N3 H3 O2 2_675 0.881(19) 1.99(2) 2.866(4) 174(4)
C12 H12 O6 1_655 0.95 2.51 3.424(4) 162.5

loop_
_cod_related_entry_id
_cod_related_entry_database
_cod_related_entry_code
1 ChemSpider 86329
